data_7152972
loop_
_publ_author_name
'Gulzar, Naeem'
'Klussmann, Martin'

_publ_section_title
;
 Aerobic C-H amination of tetrahydrocarbazole derivatives via
 photochemically generated hydroperoxides.
;
_journal_issue 27
_journal_name_full 'Organic &amp; biomolecular chemistry'
_journal_page_first 4516
_journal_page_last 4520
_journal_paper_doi 10.1039/c3ob40919h
_journal_volume 11
_journal_year 2013
_chemical_absolute_configuration rmad
_chemical_compound_source dimethylsulfoxid
_chemical_formula_moiety 'C19 H16 Cl N3 , C2 H6 O S'
_chemical_formula_sum 'C21 H22 Cl N3 O S'
_chemical_formula_weight 399.93
_space_group_IT_number 2
_symmetry_Int_Tables_number 2
_symmetry_space_group_name_Hall '-P 1'
_symmetry_space_group_name_H-M 'P -1'
_atom_sites_solution_hydrogens geom
_atom_sites_solution_primary direct
_atom_sites_solution_secondary difmap
_audit_block_code GUL-GC-528-01
_audit_creation_date 2011-12-19
_audit_creation_method SHELXL-97
_cell_angle_alpha 83.171(2)
_cell_angle_beta 75.762(2)
_cell_angle_gamma 89.106(2)
_cell_formula_units_Z 4
_cell_length_a 10.3396(3)
_cell_length_b 11.1324(3)
_cell_length_c 18.1230(5)
_cell_measurement_reflns_used 6505
_cell_measurement_temperature 100
_cell_measurement_theta_max 63.8067
_cell_measurement_theta_min 3.9997
_cell_volume 2007.42(10)
_computing_cell_refinement 'SAINT software (Bruker AXS, 2004)'
_computing_data_collection 'PROTEUM2 (Bruker AXS, 2008)'
_computing_data_reduction 'SAINT software (Bruker AXS, 2004)'
_computing_molecular_graphics 'DIAMOND (Crystal Impact GbR, 2005)'
_computing_structure_refinement 'SHELXL-97 (G. M. Sheldrick, 2008)'
_computing_structure_solution 'SHELXS-97 (G. M. Sheldrick, 2008)'
_diffrn_ambient_temperature 100
_diffrn_detector_area_resol_mean 66.67
_diffrn_measured_fraction_theta_full 0.965
_diffrn_measured_fraction_theta_max 0.965
_diffrn_measurement_device_type 'Bruker AXS X8 Proteum'
_diffrn_measurement_method 'CCD \f- and \w-scans'
_diffrn_radiation_monochromator 'focusing multilayer optic'
_diffrn_radiation_source '0.2 x 2mm^2^ focus rotating anode'
_diffrn_radiation_type Cu-K\a
_diffrn_radiation_wavelength 1.54178
_diffrn_reflns_av_R_equivalents 0.0823
_diffrn_reflns_av_sigmaI/netI 0.0554
_diffrn_reflns_limit_h_max 11
_diffrn_reflns_limit_h_min -10
_diffrn_reflns_limit_k_max 13
_diffrn_reflns_limit_k_min -12
_diffrn_reflns_limit_l_max 21
_diffrn_reflns_limit_l_min -21
_diffrn_reflns_number 41515
_diffrn_reflns_theta_full 64.60
_diffrn_reflns_theta_max 64.60
_diffrn_reflns_theta_min 2.53
_exptl_absorpt_coefficient_mu 2.777
_exptl_absorpt_correction_T_max 0.87281
_exptl_absorpt_correction_T_min 0.60398
_exptl_absorpt_correction_type gaussian
_exptl_absorpt_process_details 'SADABS (Bruker AXS, 2008)'
_exptl_crystal_colour colourless
_exptl_crystal_density_diffrn 1.323
_exptl_crystal_description plate
_exptl_crystal_F_000 840
_exptl_crystal_size_max 0.33
_exptl_crystal_size_mid 0.30
_exptl_crystal_size_min 0.08
_refine_diff_density_max 0.238
_refine_diff_density_min -0.368
_refine_diff_density_rms 0.052
_refine_ls_extinction_method none
_refine_ls_goodness_of_fit_ref 1.024
_refine_ls_hydrogen_treatment constr
_refine_ls_matrix_type full
_refine_ls_number_parameters 491
_refine_ls_number_reflns 6514
_refine_ls_number_restraints 0
_refine_ls_restrained_S_all 1.024
_refine_ls_R_factor_all 0.0622
_refine_ls_R_factor_gt 0.0414
_refine_ls_shift/su_max 0.000
_refine_ls_shift/su_mean 0.000
_refine_ls_structure_factor_coef Fsqd
_refine_ls_weighting_details 'calc w=1/[\s^2^(Fo^2^)+(0.0343P)^2^+1.6515P] where P=(Fo^2^+2Fc^2^)/3'
_refine_ls_weighting_scheme calc
_refine_ls_wR_factor_gt 0.0946
_refine_ls_wR_factor_ref 0.1051
_reflns_number_gt 5028
_reflns_number_total 6514
_reflns_threshold_expression >2sigma(I)
_cod_data_source_file c3ob40919h.txt
_cod_data_source_block 7642sadabs
_cod_original_sg_symbol_Hall '-p 1'
_cod_original_sg_symbol_H-M 'p -1'
_cod_database_code 7152972

loop_
_symmetry_equiv_pos_as_xyz
'x, y, z'
'-x, -y, -z'

loop_
_atom_site_label
_atom_site_type_symbol
_atom_site_fract_x
_atom_site_fract_y
_atom_site_fract_z
_atom_site_U_iso_or_equiv
_atom_site_adp_type
_atom_site_occupancy
_atom_site_symmetry_multiplicity
_atom_site_calc_flag
_atom_site_refinement_flags
C1 C 0.2858(3) 0.5661(2) 0.11103(15) 0.0272(6) Uani 1 1 d .
C2 C 0.3207(2) 0.4531(2) 0.08936(15) 0.0248(6) Uani 1 1 d .
H2 H 0.3989 0.4418 0.0526 0.030 Uiso 1 1 calc R
C3 C 0.2339(2) 0.3554(2) 0.12468(15) 0.0231(5) Uani 1 1 d .
C4 C 0.2371(2) 0.2283(2) 0.11873(15) 0.0238(5) Uani 1 1 d .
C5 C 0.3386(2) 0.1538(2) 0.07002(15) 0.0270(6) Uani 1 1 d .
H5B H 0.4276 0.1772 0.0719 0.032 Uiso 1 1 calc R
H5A H 0.3324 0.1685 0.0172 0.032 Uiso 1 1 calc R
C6 C 0.3144(3) 0.0191(2) 0.09896(16) 0.0300(6) Uani 1 1 d .
H6A H 0.3641 -0.0285 0.0602 0.036 Uiso 1 1 calc R
H6B H 0.3471 0.0002 0.1447 0.036 Uiso 1 1 calc R
C7 C 0.1666(3) -0.0153(2) 0.11727(16) 0.0296(6) Uani 1 1 d .
H7B H 0.1563 -0.1021 0.1313 0.036 Uiso 1 1 calc R
H7A H 0.1334 0.0054 0.0718 0.036 Uiso 1 1 calc R
C8 C 0.0834(2) 0.0493(2) 0.18271(15) 0.0248(6) Uani 1 1 d .
H8 H -0.0109 0.0427 0.1826 0.030 Uiso 1 1 calc R
C9 C 0.1234(2) 0.1798(2) 0.16834(14) 0.0236(5) Uani 1 1 d .
C10 C 0.1158(2) 0.3774(2) 0.17976(15) 0.0250(6) Uani 1 1 d .
C11 C 0.0819(3) 0.4920(2) 0.20073(15) 0.0286(6) Uani 1 1 d .
H11 H 0.0036 0.5045 0.2371 0.034 Uiso 1 1 calc R
C12 C 0.1687(3) 0.5874(2) 0.16555(16) 0.0288(6) Uani 1 1 d .
H12 H 0.1490 0.6653 0.1782 0.035 Uiso 1 1 calc R
C13 C 0.0486(2) -0.1092(2) 0.29625(14) 0.0233(5) Uani 1 1 d .
C14 C -0.0488(2) -0.1742(2) 0.27362(15) 0.0258(6) Uani 1 1 d .
H14 H -0.0785 -0.1438 0.2308 0.031 Uiso 1 1 calc R
C15 C -0.0998(2) -0.2827(2) 0.31488(15) 0.0265(6) Uani 1 1 d .
H15 H -0.1647 -0.3239 0.2999 0.032 Uiso 1 1 calc R
C16 C -0.0554(2) -0.3313(2) 0.37858(15) 0.0265(6) Uani 1 1 d .
C17 C 0.0412(3) -0.2674(2) 0.40173(15) 0.0277(6) Uani 1 1 d .
H17 H 0.0716 -0.2989 0.4442 0.033 Uiso 1 1 calc R
C18 C 0.0907(2) -0.1584(2) 0.36152(15) 0.0267(6) Uani 1 1 d .
H18 H 0.1534 -0.1162 0.3779 0.032 Uiso 1 1 calc R
C19 C -0.1044(3) -0.4472(2) 0.41952(16) 0.0306(6) Uani 1 1 d .
C20 C 0.7861(3) 0.8916(2) 0.11292(15) 0.0278(6) Uani 1 1 d .
C21 C 0.8185(2) 1.0122(2) 0.09146(15) 0.0262(6) Uani 1 1 d .
H21 H 0.8970 1.0361 0.0551 0.031 Uiso 1 1 calc R
C22 C 0.7305(2) 1.0981(2) 0.12570(15) 0.0252(6) Uani 1 1 d .
C23 C 0.7314(2) 1.2273(2) 0.11957(15) 0.0238(5) Uani 1 1 d .
C24 C 0.8344(2) 1.3175(2) 0.07219(16) 0.0278(6) Uani 1 1 d .
H24A H 0.8291 1.3255 0.0191 0.033 Uiso 1 1 calc R
H24B H 0.9229 1.2896 0.0743 0.033 Uiso 1 1 calc R
C25 C 0.8101(3) 1.4410(2) 0.10324(16) 0.0308(6) Uani 1 1 d .
H25A H 0.8404 1.4386 0.1500 0.037 Uiso 1 1 calc R
H25B H 0.8616 1.5031 0.0659 0.037 Uiso 1 1 calc R
C26 C 0.6627(3) 1.4735(2) 0.11978(16) 0.0303(6) Uani 1 1 d .
H26A H 0.6321 1.4735 0.0733 0.036 Uiso 1 1 calc R
H26B H 0.6522 1.5545 0.1348 0.036 Uiso 1 1 calc R
C27 C 0.5758(3) 1.3848(2) 0.18351(15) 0.0262(6) Uani 1 1 d .
H27 H 0.4821 1.3950 0.1823 0.031 Uiso 1 1 calc R
C28 C 0.6169(2) 1.2591(2) 0.16840(15) 0.0251(6) Uani 1 1 d .
C29 C 0.6111(2) 1.0573(2) 0.18040(15) 0.0247(6) Uani 1 1 d .
C30 C 0.5806(3) 0.9351(2) 0.20174(15) 0.0295(6) Uani 1 1 d .
H30 H 0.5028 0.9100 0.2383 0.035 Uiso 1 1 calc R
C31 C 0.6687(3) 0.8514(2) 0.16736(16) 0.0297(6) Uani 1 1 d .
H31 H 0.6502 0.7691 0.1803 0.036 Uiso 1 1 calc R
C32 C 0.5418(2) 1.4985(2) 0.29735(15) 0.0251(6) Uani 1 1 d .
C33 C 0.5811(3) 1.5174(2) 0.36415(15) 0.0281(6) Uani 1 1 d .
H33 H 0.6383 1.4630 0.3825 0.034 Uiso 1 1 calc R
C34 C 0.5365(2) 1.6149(2) 0.40269(16) 0.0284(6) Uani 1 1 d .
H34 H 0.5635 1.6258 0.4468 0.034 Uiso 1 1 calc R
C35 C 0.4506(2) 1.6980(2) 0.37590(15) 0.0269(6) Uani 1 1 d .
C36 C 0.4066(2) 1.6772(2) 0.31188(15) 0.0273(6) Uani 1 1 d .
H36 H 0.3458 1.7296 0.2954 0.033 Uiso 1 1 calc R
C37 C 0.4515(2) 1.5801(2) 0.27252(15) 0.0263(6) Uani 1 1 d .
H37 H 0.4221 1.5685 0.2293 0.032 Uiso 1 1 calc R
C38 C 0.4136(3) 1.8060(2) 0.41212(15) 0.0287(6) Uani 1 1 d .
C39 C -0.1166(3) 0.1443(3) 0.42203(17) 0.0344(7) Uani 1 1 d .
H39A H -0.0525 0.1081 0.3834 0.052 Uiso 1 1 calc R
H39C H -0.1448 0.0863 0.4667 0.052 Uiso 1 1 calc R
H39B H -0.0768 0.2132 0.4354 0.052 Uiso 1 1 calc R
C40 C -0.3011(3) 0.0476(3) 0.36377(18) 0.0397(7) Uani 1 1 d .
H40B H -0.3685 0.0580 0.3355 0.060 Uiso 1 1 calc R
H40C H -0.3348 -0.0049 0.4104 0.060 Uiso 1 1 calc R
H40A H -0.2236 0.0124 0.3335 0.060 Uiso 1 1 calc R
C41 C 0.3708(3) 0.2066(3) 0.43351(18) 0.0383(7) Uani 1 1 d .
H41B H 0.4114 0.1315 0.4464 0.058 Uiso 1 1 calc R
H41C H 0.3382 0.2455 0.4789 0.058 Uiso 1 1 calc R
H41A H 0.4356 0.2583 0.3970 0.058 Uiso 1 1 calc R
C42 C 0.1974(3) 0.3319(3) 0.36749(18) 0.0404(7) Uani 1 1 d .
H42B H 0.2761 0.3731 0.3359 0.061 Uiso 1 1 calc R
H42C H 0.1664 0.3705 0.4131 0.061 Uiso 1 1 calc R
H42A H 0.1291 0.3347 0.3398 0.061 Uiso 1 1 calc R
Cl1 Cl 0.39254(6) 0.68936(6) 0.06933(4) 0.03519(18) Uani 1 1 d .
Cl2 Cl 0.89547(7) 0.78260(6) 0.07175(4) 0.03622(18) Uani 1 1 d .
N1 N 0.0499(2) 0.26831(18) 0.20592(12) 0.0264(5) Uani 1 1 d .
H1 H -0.0246 0.2573 0.2400 0.032 Uiso 1 1 calc R
N2 N 0.0998(2) -0.00085(18) 0.25834(12) 0.0272(5) Uani 1 1 d .
H2A H 0.1451 0.0412 0.2803 0.033 Uiso 1 1 calc R
N3 N -0.1421(2) -0.5402(2) 0.45205(15) 0.0423(6) Uani 1 1 d .
N4 N 0.5433(2) 1.15737(18) 0.20565(12) 0.0263(5) Uani 1 1 d .
H4 H 0.4679 1.1569 0.2390 0.032 Uiso 1 1 calc R
N5 N 0.5903(2) 1.40203(19) 0.26016(12) 0.0277(5) Uani 1 1 d .
H5 H 0.6320 1.3478 0.2829 0.033 Uiso 1 1 calc R
N6 N 0.3874(2) 1.8939(2) 0.43983(13) 0.0349(6) Uani 1 1 d .
O1 O -0.20002(18) 0.26517(17) 0.30954(11) 0.0375(5) Uani 1 1 d .
O2 O 0.29434(17) 0.12746(17) 0.31909(11) 0.0343(4) Uani 1 1 d .
S1 S -0.25733(6) 0.19099(6) 0.38594(4) 0.02856(17) Uani 1 1 d .
S2 S 0.23540(6) 0.17804(6) 0.39302(4) 0.02912(17) Uani 1 1 d .

loop_
_atom_site_aniso_label
_atom_site_aniso_U_11
_atom_site_aniso_U_22
_atom_site_aniso_U_33
_atom_site_aniso_U_23
_atom_site_aniso_U_13
_atom_site_aniso_U_12
C1 0.0246(15) 0.0247(14) 0.0333(16) 0.0037(11) -0.0119(11) -0.0029(10)
C2 0.0201(14) 0.0262(14) 0.0281(15) 0.0008(11) -0.0076(10) 0.0006(10)
C3 0.0194(14) 0.0237(14) 0.0281(14) -0.0020(11) -0.0098(10) 0.0022(10)
C4 0.0202(14) 0.0252(14) 0.0286(14) -0.0039(11) -0.0106(10) 0.0012(10)
C5 0.0221(14) 0.0273(14) 0.0317(15) -0.0040(11) -0.0066(10) -0.0001(10)
C6 0.0258(15) 0.0258(14) 0.0377(16) -0.0051(12) -0.0062(11) 0.0014(10)
C7 0.0285(15) 0.0267(14) 0.0347(16) -0.0051(12) -0.0089(11) -0.0041(11)
C8 0.0199(14) 0.0247(14) 0.0311(15) -0.0012(11) -0.0099(10) -0.0034(10)
C9 0.0187(14) 0.0260(14) 0.0276(14) -0.0032(11) -0.0085(10) 0.0011(10)
C10 0.0203(14) 0.0263(14) 0.0282(15) -0.0012(11) -0.0067(10) 0.0001(10)
C11 0.0231(15) 0.0284(15) 0.0338(16) -0.0055(12) -0.0056(11) 0.0048(10)
C12 0.0271(15) 0.0219(14) 0.0396(17) -0.0046(12) -0.0120(12) 0.0029(10)
C13 0.0179(13) 0.0228(14) 0.0297(15) -0.0060(11) -0.0057(10) 0.0023(10)
C14 0.0222(14) 0.0274(14) 0.0301(15) -0.0020(11) -0.0111(10) -0.0005(10)
C15 0.0209(14) 0.0263(14) 0.0338(16) -0.0071(12) -0.0076(11) -0.0006(10)
C16 0.0242(15) 0.0241(14) 0.0306(15) -0.0012(11) -0.0067(11) -0.0001(10)
C17 0.0270(15) 0.0286(15) 0.0296(15) -0.0016(12) -0.0120(11) 0.0023(11)
C18 0.0213(14) 0.0278(14) 0.0332(15) -0.0042(12) -0.0105(11) -0.0006(10)
C19 0.0274(16) 0.0308(16) 0.0365(16) -0.0022(13) -0.0142(12) 0.0000(11)
C20 0.0268(15) 0.0280(15) 0.0334(15) -0.0105(12) -0.0136(11) 0.0036(11)
C21 0.0214(14) 0.0307(15) 0.0282(15) -0.0070(11) -0.0077(10) -0.0003(10)
C22 0.0194(14) 0.0291(14) 0.0302(15) -0.0059(11) -0.0111(10) -0.0004(10)
C23 0.0206(14) 0.0259(14) 0.0277(14) -0.0059(11) -0.0100(10) 0.0004(10)
C24 0.0194(14) 0.0300(15) 0.0331(15) -0.0045(12) -0.0048(10) 0.0033(10)
C25 0.0276(15) 0.0251(14) 0.0397(17) -0.0057(12) -0.0074(12) -0.0009(11)
C26 0.0296(16) 0.0262(15) 0.0350(16) -0.0045(12) -0.0077(11) 0.0029(11)
C27 0.0217(14) 0.0286(14) 0.0318(15) -0.0078(11) -0.0112(10) 0.0044(10)
C28 0.0232(14) 0.0265(14) 0.0280(15) -0.0051(11) -0.0101(10) 0.0002(10)
C29 0.0216(14) 0.0269(14) 0.0280(15) -0.0052(11) -0.0095(10) 0.0007(10)
C30 0.0242(15) 0.0321(15) 0.0324(16) -0.0044(12) -0.0069(11) -0.0029(11)
C31 0.0287(16) 0.0255(14) 0.0374(16) -0.0043(12) -0.0129(12) -0.0010(11)
C32 0.0204(14) 0.0228(14) 0.0321(15) -0.0037(11) -0.0061(10) -0.0023(10)
C33 0.0245(15) 0.0274(14) 0.0349(16) -0.0036(12) -0.0119(11) 0.0019(10)
C34 0.0250(15) 0.0300(15) 0.0328(16) -0.0058(12) -0.0109(11) -0.0018(11)
C35 0.0245(15) 0.0241(14) 0.0313(15) -0.0059(11) -0.0041(11) -0.0020(10)
C36 0.0214(14) 0.0270(14) 0.0326(15) -0.0014(12) -0.0061(11) 0.0019(10)
C37 0.0200(14) 0.0298(15) 0.0303(15) -0.0056(11) -0.0076(10) 0.0009(10)
C38 0.0231(15) 0.0314(16) 0.0306(16) -0.0024(12) -0.0055(11) -0.0004(11)
C39 0.0193(15) 0.0454(18) 0.0401(17) -0.0061(13) -0.0103(11) 0.0030(12)
C40 0.0310(17) 0.0451(18) 0.0462(19) -0.0087(14) -0.0135(13) -0.0053(13)
C41 0.0343(17) 0.0403(17) 0.0484(19) -0.0108(14) -0.0228(13) 0.0008(12)
C42 0.0309(17) 0.0396(18) 0.052(2) -0.0038(14) -0.0139(13) 0.0036(12)
Cl1 0.0302(4) 0.0251(3) 0.0482(4) 0.0013(3) -0.0080(3) -0.0051(3)
Cl2 0.0319(4) 0.0302(4) 0.0484(4) -0.0135(3) -0.0097(3) 0.0067(3)
N1 0.0198(12) 0.0265(12) 0.0304(13) -0.0005(9) -0.0024(9) -0.0023(8)
N2 0.0280(12) 0.0252(12) 0.0310(13) -0.0002(9) -0.0136(9) -0.0064(9)
N3 0.0430(16) 0.0351(15) 0.0520(17) 0.0074(13) -0.0233(12) -0.0089(11)
N4 0.0177(12) 0.0296(12) 0.0318(13) -0.0062(10) -0.0052(9) 0.0010(9)
N5 0.0278(13) 0.0262(12) 0.0327(13) -0.0067(10) -0.0130(9) 0.0059(9)
N6 0.0338(14) 0.0332(14) 0.0366(14) -0.0085(11) -0.0045(10) 0.0010(10)
O1 0.0226(11) 0.0475(12) 0.0367(12) 0.0048(9) -0.0018(8) 0.0057(8)
O2 0.0258(10) 0.0419(11) 0.0361(11) -0.0129(9) -0.0051(8) -0.0054(8)
S1 0.0175(3) 0.0356(4) 0.0319(4) -0.0025(3) -0.0058(3) 0.0030(2)
S2 0.0193(3) 0.0354(4) 0.0341(4) -0.0072(3) -0.0074(3) -0.0029(2)

loop_
_atom_type_symbol
_atom_type_description
_atom_type_scat_dispersion_real
_atom_type_scat_dispersion_imag
_atom_type_scat_source
C C 0.0181 0.0091 'International Tables Vol C Tables 4.2.6.8 and 6.1.1.4'
H H 0.0000 0.0000 'International Tables Vol C Tables 4.2.6.8 and 6.1.1.4'
Cl Cl 0.3639 0.7018 'International Tables Vol C Tables 4.2.6.8 and 6.1.1.4'
N N 0.0311 0.0180 'International Tables Vol C Tables 4.2.6.8 and 6.1.1.4'
O O 0.0492 0.0322 'International Tables Vol C Tables 4.2.6.8 and 6.1.1.4'
S S 0.3331 0.5567 'International Tables Vol C Tables 4.2.6.8 and 6.1.1.4'

loop_
_exptl_crystal_face_index_h
_exptl_crystal_face_index_k
_exptl_crystal_face_index_l
_exptl_crystal_face_perp_dist
0.00 1.00 0.00 0.1310
0.00 -1.00 0.00 0.1680
1.00 0.00 0.00 0.1640
-1.00 0.00 0.00 0.1670
0.00 0.00 -1.00 0.0540
0.00 0.00 1.00 0.0270

loop_
_geom_angle_atom_site_label_1
_geom_angle_atom_site_label_2
_geom_angle_atom_site_label_3
_geom_angle
_geom_angle_publ_flag
C2 C1 C12 123.1(2) y
C2 C1 Cl1 119.0(2) y
C12 C1 Cl1 117.9(2) y
C1 C2 C3 117.8(2) y
C1 C2 H2 121.1 n
C3 C2 H2 121.1 n
C2 C3 C10 119.0(2) y
C2 C3 C4 133.8(2) y
C10 C3 C4 107.2(2) y
C9 C4 C3 106.3(2) y
C9 C4 C5 123.0(2) y
C3 C4 C5 130.7(2) y
C4 C5 C6 110.1(2) y
C4 C5 H5B 109.6 n
C6 C5 H5B 109.6 n
C4 C5 H5A 109.6 n
C6 C5 H5A 109.6 n
H5B C5 H5A 108.2 n
C7 C6 C5 111.8(2) y
C7 C6 H6A 109.3 n
C5 C6 H6A 109.3 n
C7 C6 H6B 109.3 n
C5 C6 H6B 109.3 n
H6A C6 H6B 107.9 n
C6 C7 C8 112.1(2) y
C6 C7 H7B 109.2 n
C8 C7 H7B 109.2 n
C6 C7 H7A 109.2 n
C8 C7 H7A 109.2 n
H7B C7 H7A 107.9 n
N2 C8 C9 109.1(2) y
N2 C8 C7 113.2(2) y
C9 C8 C7 108.5(2) y
N2 C8 H8 108.6 n
C9 C8 H8 108.6 n
C7 C8 H8 108.6 n
C4 C9 N1 110.5(2) y
C4 C9 C8 125.9(2) y
N1 C9 C8 123.5(2) y
N1 C10 C11 129.8(2) y
N1 C10 C3 107.6(2) y
C11 C10 C3 122.5(2) y
C12 C11 C10 117.8(2) y
C12 C11 H11 121.1 n
C10 C11 H11 121.1 n
C11 C12 C1 119.9(2) y
C11 C12 H12 120.1 n
C1 C12 H12 120.1 n
N2 C13 C18 119.6(2) y
N2 C13 C14 122.4(2) y
C18 C13 C14 118.0(2) y
C15 C14 C13 120.3(2) y
C15 C14 H14 119.8 n
C13 C14 H14 119.8 n
C14 C15 C16 121.0(2) y
C14 C15 H15 119.5 n
C16 C15 H15 119.5 n
C15 C16 C17 119.2(2) y
C15 C16 C19 120.9(2) y
C17 C16 C19 119.9(2) y
C18 C17 C16 119.9(2) y
C18 C17 H17 120.0 n
C16 C17 H17 120.0 n
C17 C18 C13 121.5(2) y
C17 C18 H18 119.3 n
C13 C18 H18 119.3 n
N3 C19 C16 179.2(3) y
C21 C20 C31 122.7(2) y
C21 C20 Cl2 119.2(2) y
C31 C20 Cl2 118.1(2) y
C20 C21 C22 118.4(2) y
C20 C21 H21 120.8 n
C22 C21 H21 120.8 n
C21 C22 C29 118.8(2) y
C21 C22 C23 134.3(2) y
C29 C22 C23 106.9(2) y
C28 C23 C22 106.5(2) y
C28 C23 C24 123.4(2) y
C22 C23 C24 130.0(2) y
C23 C24 C25 109.5(2) y
C23 C24 H24A 109.8 n
C25 C24 H24A 109.8 n
C23 C24 H24B 109.8 n
C25 C24 H24B 109.8 n
H24A C24 H24B 108.2 n
C26 C25 C24 111.4(2) y
C26 C25 H25A 109.3 n
C24 C25 H25A 109.3 n
C26 C25 H25B 109.3 n
C24 C25 H25B 109.3 n
H25A C25 H25B 108.0 n
C25 C26 C27 112.4(2) y
C25 C26 H26A 109.1 n
C27 C26 H26A 109.1 n
C25 C26 H26B 109.1 n
C27 C26 H26B 109.1 n
H26A C26 H26B 107.9 n
N5 C27 C28 108.4(2) y
N5 C27 C26 112.8(2) y
C28 C27 C26 108.2(2) y
N5 C27 H27 109.1 n
C28 C27 H27 109.1 n
C26 C27 H27 109.1 n
C23 C28 N4 110.6(2) y
C23 C28 C27 126.1(2) y
N4 C28 C27 123.3(2) y
N4 C29 C30 130.4(2) y
N4 C29 C22 107.7(2) y
C30 C29 C22 121.9(2) y
C31 C30 C29 118.5(2) y
C31 C30 H30 120.8 n
C29 C30 H30 120.8 n
C30 C31 C20 119.7(2) y
C30 C31 H31 120.2 n
C20 C31 H31 120.2 n
N5 C32 C33 119.2(2) y
N5 C32 C37 122.7(2) y
C33 C32 C37 118.1(2) y
C34 C33 C32 121.1(2) y
C34 C33 H33 119.4 n
C32 C33 H33 119.4 n
C33 C34 C35 120.3(2) y
C33 C34 H34 119.9 n
C35 C34 H34 119.9 n
C36 C35 C34 118.9(2) y
C36 C35 C38 120.7(2) y
C34 C35 C38 120.3(2) y
C37 C36 C35 121.1(2) y
C37 C36 H36 119.4 n
C35 C36 H36 119.4 n
C36 C37 C32 120.3(2) y
C36 C37 H37 119.8 n
C32 C37 H37 119.8 n
N6 C38 C35 178.0(3) y
S1 C39 H39A 109.5 n
S1 C39 H39C 109.5 n
H39A C39 H39C 109.5 n
S1 C39 H39B 109.5 n
H39A C39 H39B 109.5 n
H39C C39 H39B 109.5 n
S1 C40 H40B 109.5 n
S1 C40 H40C 109.5 n
H40B C40 H40C 109.5 n
S1 C40 H40A 109.5 n
H40B C40 H40A 109.5 n
H40C C40 H40A 109.5 n
S2 C41 H41B 109.5 n
S2 C41 H41C 109.5 n
H41B C41 H41C 109.5 n
S2 C41 H41A 109.5 n
H41B C41 H41A 109.5 n
H41C C41 H41A 109.5 n
S2 C42 H42B 109.5 n
S2 C42 H42C 109.5 n
H42B C42 H42C 109.5 n
S2 C42 H42A 109.5 n
H42B C42 H42A 109.5 n
H42C C42 H42A 109.5 n
C10 N1 C9 108.4(2) y
C10 N1 H1 125.8 n
C9 N1 H1 125.8 n
C13 N2 C8 124.7(2) y
C13 N2 H2A 117.7 n
C8 N2 H2A 117.7 n
C29 N4 C28 108.3(2) y
C29 N4 H4 125.9 n
C28 N4 H4 125.9 n
C32 N5 C27 123.9(2) y
C32 N5 H5 118.0 n
C27 N5 H5 118.0 n
O1 S1 C39 105.25(12) y
O1 S1 C40 105.74(13) y
C39 S1 C40 97.94(14) y
O2 S2 C41 106.74(13) y
O2 S2 C42 106.19(13) y
C41 S2 C42 97.38(14) y

loop_
_geom_bond_atom_site_label_1
_geom_bond_atom_site_label_2
_geom_bond_distance
_geom_bond_publ_flag
C1 C2 1.378(4) y
C1 C12 1.399(4) y
C1 Cl1 1.750(2) y
C2 C3 1.407(3) y
C2 H2 0.9300 n
C3 C10 1.413(3) y
C3 C4 1.431(3) y
C4 C9 1.366(3) y
C4 C5 1.503(3) y
C5 C6 1.531(4) y
C5 H5B 0.9700 n
C5 H5A 0.9700 n
C6 C7 1.527(4) y
C6 H6A 0.9700 n
C6 H6B 0.9700 n
C7 C8 1.531(4) y
C7 H7B 0.9700 n
C7 H7A 0.9700 n
C8 N2 1.466(3) y
C8 C9 1.491(3) y
C8 H8 0.9800 n
C9 N1 1.377(3) y
C10 N1 1.376(3) y
C10 C11 1.390(3) y
C11 C12 1.388(4) y
C11 H11 0.9300 n
C12 H12 0.9300 n
C13 N2 1.360(3) y
C13 C18 1.407(4) y
C13 C14 1.415(3) y
C14 C15 1.381(4) y
C14 H14 0.9300 n
C15 C16 1.393(4) y
C15 H15 0.9300 n
C16 C17 1.406(4) y
C16 C19 1.442(4) y
C17 C18 1.376(4) y
C17 H17 0.9300 n
C18 H18 0.9300 n
C19 N3 1.151(3) y
C20 C21 1.375(4) y
C20 C31 1.404(4) y
C20 Cl2 1.750(3) y
C21 C22 1.402(3) y
C21 H21 0.9300 n
C22 C29 1.422(3) y
C22 C23 1.429(4) y
C23 C28 1.363(4) y
C23 C24 1.503(3) y
C24 C25 1.541(4) y
C24 H24A 0.9700 n
C24 H24B 0.9700 n
C25 C26 1.525(4) y
C25 H25A 0.9700 n
C25 H25B 0.9700 n
C26 C27 1.537(4) y
C26 H26A 0.9700 n
C26 H26B 0.9700 n
C27 N5 1.468(3) y
C27 C28 1.493(3) y
C27 H27 0.9800 n
C28 N4 1.382(3) y
C29 N4 1.372(3) y
C29 C30 1.389(4) y
C30 C31 1.385(4) y
C30 H30 0.9300 n
C31 H31 0.9300 n
C32 N5 1.360(3) y
C32 C33 1.407(4) y
C32 C37 1.408(4) y
C33 C34 1.372(4) y
C33 H33 0.9300 n
C34 C35 1.401(4) y
C34 H34 0.9300 n
C35 C36 1.391(4) y
C35 C38 1.440(4) y
C36 C37 1.377(4) y
C36 H36 0.9300 n
C37 H37 0.9300 n
C38 N6 1.151(3) y
C39 S1 1.783(3) y
C39 H39A 0.9600 n
C39 H39C 0.9600 n
C39 H39B 0.9600 n
C40 S1 1.783(3) y
C40 H40B 0.9600 n
C40 H40C 0.9600 n
C40 H40A 0.9600 n
C41 S2 1.781(3) y
C41 H41B 0.9600 n
C41 H41C 0.9600 n
C41 H41A 0.9600 n
C42 S2 1.783(3) y
C42 H42B 0.9600 n
C42 H42C 0.9600 n
C42 H42A 0.9600 n
N1 H1 0.8600 n
N2 H2A 0.8600 n
N4 H4 0.8600 n
N5 H5 0.8600 n
O1 S1 1.5132(19) y
O2 S2 1.5002(19) y

loop_
_cod_changelog_entry_id
_cod_changelog_entry_author
_cod_changelog_entry_date
_cod_changelog_entry_text
1 'Vaitkus, Antanas' 2022-06-28T20:13:00+03:00
;
 Removed the '_chemical_name_systematic' data item that had an incorrect value.
;
